data_4306291
loop_
_publ_author_name
'Debashis Adhikari'
'Susanne Mossin'
'Falguni Basuli'
'Benjamin R. Dible'
'Mircea Chipara'
'Hongjun Fan'
'John C. Huffman'
'Karsten Meyer'
'Daniel J. Mindiola'

_publ_section_title
;
A Dinuclear Ni(I) System Having a Diradical Ni2N2 Diamond Core Resting
State: Synthetic, Structural, Spectroscopic Elucidation, and Reductive Bond
Splitting Reactions
;
_journal_name_full 'Inorganic Chemistry'
_journal_page_first 10479
_journal_page_last 10490
_journal_paper_doi 10.1021/ic801137p
_journal_volume 47
_journal_year 2008
_chemical_formula_sum 'C26 H41 N Ni O P2'
_chemical_formula_weight 504.25
_chemical_name_systematic
; 
 ? 
;
_space_group_IT_number 14
_symmetry_cell_setting monoclinic
_symmetry_space_group_name_Hall '-P 2yn'
_symmetry_space_group_name_H-M 'P 1 21/n 1'
_atom_sites_solution_hydrogens geom
_atom_sites_solution_primary direct
_atom_sites_solution_secondary difmap
_audit_creation_method SHELXL-97
_cell_angle_alpha 90.00
_cell_angle_beta 98.583(4)
_cell_angle_gamma 90.00
_cell_formula_units_Z 4
_cell_length_a 11.0059(17)
_cell_length_b 19.575(3)
_cell_length_c 12.2036(19)
_cell_measurement_reflns_used 1794
_cell_measurement_temperature 173(2)
_cell_measurement_theta_max 30.02
_cell_measurement_theta_min 2.55
_cell_volume 2599.7(7)
_computing_cell_refinement 'SAINT (Bruker, 1999)'
_computing_data_collection 'SMART (Bruker, 1999)'
_computing_data_reduction 'SAINT (Bruker, 1999), XTEL (local package)'
_computing_molecular_graphics 'Reciprocal Net (http://recipnet.org)'
_computing_structure_refinement 'SHELXL-97 (Sheldrick, 1997)'
_computing_structure_solution 'SHELXS-97 (Sheldrick, 1990)'
_diffrn_ambient_temperature 173(2)
_diffrn_detector 'CCD area detector'
_diffrn_detector_area_resol_mean 44.52
_diffrn_detector_type 'Bruker SMART 6000'
_diffrn_measured_fraction_theta_full 0.997
_diffrn_measured_fraction_theta_max 0.997
_diffrn_measurement_details '   0.30 degree frames measured for 15.16 seconds each'
_diffrn_measurement_device 'three-circle goniometer with fixed chi'
_diffrn_measurement_device_type 'Bruker Platform goniometer'
_diffrn_measurement_method '\w scans'
_diffrn_radiation_monochromator graphite
_diffrn_radiation_source 'fine-focus sealed tube'
_diffrn_radiation_type MoK\a
_diffrn_radiation_wavelength 0.71073
_diffrn_reflns_av_R_equivalents 0.0893
_diffrn_reflns_av_sigmaI/netI 0.0569
_diffrn_reflns_limit_h_max 15
_diffrn_reflns_limit_h_min -15
_diffrn_reflns_limit_k_max 27
_diffrn_reflns_limit_k_min -27
_diffrn_reflns_limit_l_max 17
_diffrn_reflns_limit_l_min -17
_diffrn_reflns_number 58990
_diffrn_reflns_theta_full 30.06
_diffrn_reflns_theta_max 30.06
_diffrn_reflns_theta_min 1.98
_diffrn_standards_decay_% 0.0
_exptl_absorpt_coefficient_mu 0.887
_exptl_absorpt_correction_type none
_exptl_crystal_colour green
_exptl_crystal_density_diffrn 1.288
_exptl_crystal_density_method 'not measured'
_exptl_crystal_description plate
_exptl_crystal_F_000 1080
_exptl_crystal_size_max 0.30
_exptl_crystal_size_mid 0.13
_exptl_crystal_size_min 0.05
_refine_diff_density_max 1.015
_refine_diff_density_min -0.408
_refine_diff_density_rms 0.072
_refine_ls_extinction_method none
_refine_ls_goodness_of_fit_ref 0.913
_refine_ls_hydrogen_treatment constr
_refine_ls_matrix_type full
_refine_ls_number_parameters 425
_refine_ls_number_reflns 7616
_refine_ls_number_restraints 91
_refine_ls_restrained_S_all 0.912
_refine_ls_R_factor_all 0.0622
_refine_ls_R_factor_gt 0.0365
_refine_ls_shift/su_max 0.007
_refine_ls_shift/su_mean 0.000
_refine_ls_structure_factor_coef Fsqd
_refine_ls_weighting_details 'calc w=1/[\s^2^(Fo^2^)+(0.0508P)^2^+0.0000P] where P=(Fo^2^+2Fc^2^)/3'
_refine_ls_weighting_scheme calc
_refine_ls_wR_factor_gt 0.0904
_refine_ls_wR_factor_ref 0.0978
_reflns_number_gt 4997
_reflns_number_total 7616
_reflns_threshold_expression >2sigma(I)
_cod_data_source_file ic801137p_si_003.cif
_cod_data_source_block 05332
_cod_depositor_comments
;
The following automatic conversions were performed:
'_symmetry_cell_setting' value 'Monoclinic' changed to 'monoclinic'
according to '/home/saulius/struct/CIF-dictionaries/cif_core.dic'
dictionary named 'cif_core.dic' version 2.4.1 from 2010-06-29.

Automatic conversion script
Id: cif_fix_enum 1527 2010-12-29 10:47:43Z saulius 
;
_cod_original_sg_symbol_H-M 'P 1 21/n 1 '
_cod_database_code 4306291

loop_
_symmetry_equiv_pos_as_xyz
'x, y, z'
'-x+1/2, y+1/2, -z+1/2'
'-x, -y, -z'
'x-1/2, -y-1/2, z-1/2'

loop_
_atom_site_label
_atom_site_type_symbol
_atom_site_fract_x
_atom_site_fract_y
_atom_site_fract_z
_atom_site_U_iso_or_equiv
_atom_site_adp_type
_atom_site_occupancy
_atom_site_symmetry_multiplicity
_atom_site_calc_flag
_atom_site_refinement_flags
_atom_site_disorder_assembly
_atom_site_disorder_group
Ni1 Ni 0.62151(1) 0.41697(1) 0.75592(1) 0.01873(3) Uani 0.9581(2) 1 d PD A 1
P2 P 0.82121(2) 0.404050(12) 0.78591(2) 0.01454(6) Uani 0.9581(2) 1 d PD A 1
C3 C 0.83194(9) 0.31818(5) 0.73487(8) 0.0152(2) Uani 0.9581(2) 1 d PD A 1
C4 C 0.93297(9) 0.28733(5) 0.69883(8) 0.0174(2) Uani 0.9581(2) 1 d PD A 1
H4 H 1.0075 0.3123 0.7028 0.021 Uiso 0.9581(2) 1 calc PR A 1
C5 C 0.92790(9) 0.22102(5) 0.65717(8) 0.0181(2) Uani 0.9581(2) 1 d PD A 1
C6 C 1.03578(10) 0.18924(6) 0.61286(9) 0.0239(3) Uani 0.9581(2) 1 d PD A 1
H6A H 1.0327 0.1395 0.6209 0.036 Uiso 0.9581(2) 1 calc PR A 1
H6B H 1.1125 0.2067 0.6546 0.036 Uiso 0.9581(2) 1 calc PR A 1
H6C H 1.0321 0.2010 0.5344 0.036 Uiso 0.9581(2) 1 calc PR A 1
C7 C 0.81729(9) 0.18624(5) 0.65399(9) 0.0204(3) Uani 0.9581(2) 1 d PD A 1
H7 H 0.8119 0.1405 0.6278 0.024 Uiso 0.9581(2) 1 calc PR A 1
C8 C 0.71454(9) 0.21587(5) 0.68771(9) 0.0188(2) Uani 0.9581(2) 1 d PD A 1
H8 H 0.6404 0.1905 0.6829 0.023 Uiso 0.9581(2) 1 calc PR A 1
C9 C 0.71887(8) 0.28294(5) 0.72880(8) 0.0144(2) Uani 0.9581(2) 1 d PD A 1
N10 N 0.61911(7) 0.31929(4) 0.75749(7) 0.01603(19) Uani 0.9581(2) 1 d PD A 1
C11 C 0.51751(9) 0.28582(5) 0.78784(8) 0.0143(2) Uani 0.9581(2) 1 d PD A 1
C12 C 0.51925(9) 0.22048(5) 0.83609(8) 0.0188(2) Uani 0.9581(2) 1 d PD A 1
H12 H 0.5927 0.1942 0.8445 0.023 Uiso 0.9581(2) 1 calc PR A 1
C13 C 0.41519(9) 0.19407(5) 0.87142(9) 0.0198(2) Uani 0.9581(2) 1 d PD A 1
H13 H 0.4193 0.1499 0.9038 0.024 Uiso 0.9581(2) 1 calc PR A 1
C14 C 0.30457(9) 0.22980(5) 0.86133(8) 0.0175(2) Uani 0.9581(2) 1 d PD A 1
C15 C 0.19504(9) 0.20150(5) 0.90675(9) 0.0222(3) Uani 0.9581(2) 1 d PD A 1
H15A H 0.1986 0.2155 0.9843 0.033 Uiso 0.9581(2) 1 calc PR A 1
H15B H 0.1958 0.1515 0.9023 0.033 Uiso 0.9581(2) 1 calc PR A 1
H15C H 0.1194 0.2190 0.8632 0.033 Uiso 0.9581(2) 1 calc PR A 1
C16 C 0.30223(9) 0.29411(5) 0.81260(8) 0.0168(2) Uani 0.9581(2) 1 d PD A 1
H16 H 0.2279 0.3196 0.8034 0.020 Uiso 0.9581(2) 1 calc PR A 1
C17 C 0.40617(9) 0.32228(5) 0.77684(8) 0.0156(2) Uani 0.9581(2) 1 d PD A 1
P18 P 0.42018(2) 0.406634(12) 0.72066(2) 0.01459(6) Uani 0.9581(2) 1 d PD A 1
C19 C 0.89513(10) 0.40446(5) 0.93189(8) 0.0196(2) Uani 0.9581(2) 1 d PD A 1
H19 H 0.8887 0.4519 0.9608 0.024 Uiso 0.9581(2) 1 calc PR A 1
C20 C 0.82499(12) 0.35740(6) 1.00016(10) 0.0324(3) Uani 0.9581(2) 1 d PD A 1
H20A H 0.8268 0.3106 0.9719 0.049 Uiso 0.9581(2) 1 calc PR A 1
H20B H 0.7396 0.3728 0.9945 0.049 Uiso 0.9581(2) 1 calc PR A 1
H20C H 0.8636 0.3585 1.0779 0.049 Uiso 0.9581(2) 1 calc PR A 1
C21 C 1.03134(10) 0.38588(6) 0.94623(10) 0.0297(3) Uani 0.9581(2) 1 d PD A 1
H21A H 1.0666 0.3895 1.0246 0.045 Uiso 0.9581(2) 1 calc PR A 1
H21B H 1.0743 0.4172 0.9025 0.045 Uiso 0.9581(2) 1 calc PR A 1
H21C H 1.0406 0.3389 0.9208 0.045 Uiso 0.9581(2) 1 calc PR A 1
C22 C 0.91790(9) 0.45718(5) 0.71005(8) 0.0182(2) Uani 0.9581(2) 1 d PD A 1
H22 H 1.0007 0.4354 0.7149 0.022 Uiso 0.9581(2) 1 calc PR A 1
C23 C 0.85917(12) 0.45949(6) 0.58896(9) 0.0301(3) Uani 0.9581(2) 1 d PD A 1
H23A H 0.7793 0.4824 0.5829 0.045 Uiso 0.9581(2) 1 calc PR A 1
H23B H 0.8477 0.4128 0.5602 0.045 Uiso 0.9581(2) 1 calc PR A 1
H23C H 0.9128 0.4847 0.5459 0.045 Uiso 0.9581(2) 1 calc PR A 1
C24 C 0.93368(11) 0.52943(6) 0.75957(10) 0.0295(3) Uani 0.9581(2) 1 d PD A 1
H24A H 0.9801 0.5577 0.7140 0.044 Uiso 0.9581(2) 1 calc PR A 1
H24B H 0.9783 0.5268 0.8352 0.044 Uiso 0.9581(2) 1 calc PR A 1
H24C H 0.8527 0.5499 0.7611 0.044 Uiso 0.9581(2) 1 calc PR A 1
C25 C 0.31402(9) 0.46079(5) 0.78531(9) 0.0193(2) Uani 0.9581(2) 1 d PD A 1
H25 H 0.2329 0.4370 0.7788 0.023 Uiso 0.9581(2) 1 calc PR A 1
C26 C 0.36344(12) 0.46951(6) 0.90798(9) 0.0323(3) Uani 0.9581(2) 1 d PD A 1
H26A H 0.4428 0.4931 0.9160 0.048 Uiso 0.9581(2) 1 calc PR A 1
H26B H 0.3740 0.4245 0.9433 0.048 Uiso 0.9581(2) 1 calc PR A 1
H26C H 0.3052 0.4965 0.9434 0.048 Uiso 0.9581(2) 1 calc PR A 1
C27 C 0.29419(11) 0.53039(6) 0.72747(10) 0.0276(3) Uani 0.9581(2) 1 d PD A 1
H27A H 0.2419 0.5590 0.7671 0.041 Uiso 0.9581(2) 1 calc PR A 1
H27B H 0.2542 0.5237 0.6509 0.041 Uiso 0.9581(2) 1 calc PR A 1
H27C H 0.3737 0.5529 0.7275 0.041 Uiso 0.9581(2) 1 calc PR A 1
C28 C 0.35590(10) 0.40318(5) 0.57233(9) 0.0214(3) Uani 0.9581(2) 1 d PD A 1
H28 H 0.3568 0.4508 0.5428 0.026 Uiso 0.9581(2) 1 calc PR A 1
C29 C 0.22263(11) 0.37847(6) 0.55199(10) 0.0320(3) Uani 0.9581(2) 1 d PD A 1
H29A H 0.1906 0.3819 0.4728 0.048 Uiso 0.9581(2) 1 calc PR A 1
H29B H 0.1728 0.4069 0.5943 0.048 Uiso 0.9581(2) 1 calc PR A 1
H29C H 0.2190 0.3308 0.5758 0.048 Uiso 0.9581(2) 1 calc PR A 1
C30 C 0.43708(13) 0.36000(7) 0.50898(11) 0.0424(4) Uani 0.9581(2) 1 d PD A 1
H30A H 0.4398 0.3130 0.5370 0.064 Uiso 0.9581(2) 1 calc PR A 1
H30B H 0.5204 0.3790 0.5191 0.064 Uiso 0.9581(2) 1 calc PR A 1
H30C H 0.4033 0.3601 0.4300 0.064 Uiso 0.9581(2) 1 calc PR A 1
O31 O 0.63421(8) 0.51189(4) 0.75619(9) 0.0474(3) Uani 0.9581(2) 1 d PD A 1
Ni1A Ni 0.1409(3) 0.41606(16) 0.7401(3) 0.0268(8) Uiso 0.0419(2) 1 d PD A 2
P2A P 0.3432(5) 0.4073(3) 0.7726(5) 0.0299(15) Uiso 0.0419(2) 1 d PD A 2
C3A C 0.3605(7) 0.3194(4) 0.7288(12) 0.022(5) Uiso 0.0419(2) 1 d PD A 2
C4A C 0.4623(10) 0.2910(5) 0.6886(14) 0.031(6) Uiso 0.0419(2) 1 d PD A 2
H4A H 0.5367 0.3163 0.6948 0.037 Uiso 0.0419(2) 1 calc PR A 2
C5A C 0.4561(8) 0.2268(6) 0.6400(15) 0.046(8) Uiso 0.0419(2) 1 d PD A 2
C6A C 0.5646(12) 0.1981(11) 0.5936(18) 0.045(8) Uiso 0.0419(2) 1 d PD A 2
H6A1 H 0.5511 0.1494 0.5776 0.068 Uiso 0.0419(2) 1 calc PR A 2
H6A2 H 0.6391 0.2038 0.6479 0.068 Uiso 0.0419(2) 1 calc PR A 2
H6A3 H 0.5743 0.2223 0.5252 0.068 Uiso 0.0419(2) 1 calc PR A 2
C7A C 0.3475(8) 0.1900(6) 0.6348(14) 0.018(5) Uiso 0.0419(2) 1 d PD A 2
H7A H 0.3439 0.1449 0.6060 0.021 Uiso 0.0419(2) 1 calc PR A 2
C8A C 0.2443(11) 0.2175(5) 0.6705(15) 0.027(6) Uiso 0.0419(2) 1 d PD A 2
H8A H 0.1703 0.1918 0.6629 0.032 Uiso 0.0419(2) 1 calc PR A 2
C9A C 0.2477(8) 0.2832(5) 0.7180(14) 0.022(5) Uiso 0.0419(2) 1 d PD A 2
N10A N 0.1437(7) 0.3182(4) 0.7397(13) 0.023(4) Uiso 0.0419(2) 1 d PD A 2
C11A C 0.0437(8) 0.2835(4) 0.7701(14) 0.021(5) Uiso 0.0419(2) 1 d PD A 2
C12A C 0.0510(9) 0.2174(5) 0.8151(13) 0.013(4) Uiso 0.0419(2) 1 d PD A 2
H12A H 0.1257 0.1924 0.8223 0.016 Uiso 0.0419(2) 1 calc PR A 2
C13A C -0.0529(8) 0.1895(7) 0.8486(17) 0.035(7) Uiso 0.0419(2) 1 d PD A 2
H13A H -0.0482 0.1435 0.8741 0.042 Uiso 0.0419(2) 1 calc PR A 2
C14A C -0.1633(8) 0.2236(5) 0.8479(14) 0.027(6) Uiso 0.0419(2) 1 d PD A 2
C15A C -0.2715(11) 0.1910(9) 0.8895(16) 0.020(5) Uiso 0.0419(2) 1 d PD A 2
H15D H -0.2469 0.1466 0.9228 0.031 Uiso 0.0419(2) 1 calc PR A 2
H15E H -0.3381 0.1845 0.8275 0.031 Uiso 0.0419(2) 1 calc PR A 2
H15F H -0.2998 0.2206 0.9453 0.031 Uiso 0.0419(2) 1 calc PR A 2
C16A C -0.1717(10) 0.2886(5) 0.7985(14) 0.028(6) Uiso 0.0419(2) 1 d PD A 2
H16A H -0.2483 0.3120 0.7877 0.034 Uiso 0.0419(2) 1 calc PR A 2
C17A C -0.0692(8) 0.3190(4) 0.7654(13) 0.036(7) Uiso 0.0419(2) 1 d PD A 2
P18A P -0.0586(5) 0.4042(3) 0.7096(5) 0.0249(14) Uiso 0.0419(2) 1 d PD A 2
C19A C 0.4053(9) 0.4046(7) 0.9236(8) 0.028(6) Uiso 0.0419(2) 1 d PD A 2
H19A H 0.4008 0.4517 0.9543 0.034 Uiso 0.0419(2) 1 calc PR A 2
C20A C 0.3252(15) 0.3576(12) 0.9831(16) 0.084(15) Uiso 0.0419(2) 1 d PD A 2
H20D H 0.2710 0.3307 0.9283 0.127 Uiso 0.0419(2) 1 calc PR A 2
H20E H 0.2754 0.3852 1.0266 0.127 Uiso 0.0419(2) 1 calc PR A 2
H20F H 0.3778 0.3267 1.0326 0.127 Uiso 0.0419(2) 1 calc PR A 2
C21A C 0.5391(10) 0.3817(13) 0.9429(19) 0.034(6) Uiso 0.0419(2) 1 d PD A 2
H21D H 0.5819 0.4038 1.0098 0.050 Uiso 0.0419(2) 1 calc PR A 2
H21E H 0.5785 0.3948 0.8791 0.050 Uiso 0.0419(2) 1 calc PR A 2
H21F H 0.5429 0.3320 0.9522 0.050 Uiso 0.0419(2) 1 calc PR A 2
C22A C 0.4490(10) 0.4580(7) 0.7068(8) 0.055(10) Uiso 0.0419(2) 1 d PD A 2
H22A H 0.5106 0.4209 0.7024 0.066 Uiso 0.0419(2) 1 calc PR A 2
C23A C 0.4015(18) 0.4612(11) 0.5828(9) 0.022(5) Uiso 0.0419(2) 1 d PD A 2
H23D H 0.3697 0.4163 0.5571 0.033 Uiso 0.0419(2) 1 calc PR A 2
H23E H 0.4688 0.4742 0.5427 0.033 Uiso 0.0419(2) 1 calc PR A 2
H23F H 0.3356 0.4952 0.5691 0.033 Uiso 0.0419(2) 1 calc PR A 2
C24A C 0.5407(16) 0.5129(9) 0.750(2) 0.069(12) Uiso 0.0419(2) 1 d PD A 2
H24D H 0.5067 0.5579 0.7282 0.104 Uiso 0.0419(2) 1 calc PR A 2
H24E H 0.6173 0.5060 0.7199 0.104 Uiso 0.0419(2) 1 calc PR A 2
H24F H 0.5575 0.5103 0.8315 0.104 Uiso 0.0419(2) 1 calc PR A 2
C25A C -0.1590(12) 0.4590(5) 0.7802(8) 0.037(7) Uiso 0.0419(2) 1 d PD A 2
H25A H -0.2436 0.4391 0.7688 0.045 Uiso 0.0419(2) 1 calc PR A 2
C26A C -0.111(2) 0.4606(11) 0.9048(9) 0.026(6) Uiso 0.0419(2) 1 d PD A 2
H26D H -0.0385 0.4899 0.9187 0.039 Uiso 0.0419(2) 1 calc PR A 2
H26E H -0.0898 0.4142 0.9309 0.039 Uiso 0.0419(2) 1 calc PR A 2
H26F H -0.1755 0.4788 0.9445 0.039 Uiso 0.0419(2) 1 calc PR A 2
C27A C -0.166(3) 0.5333(6) 0.7352(17) 0.038(7) Uiso 0.0419(2) 1 d PD A 2
H27D H -0.1942 0.5638 0.7900 0.057 Uiso 0.0419(2) 1 calc PR A 2
H27E H -0.2243 0.5353 0.6661 0.057 Uiso 0.0419(2) 1 calc PR A 2
H27F H -0.0847 0.5478 0.7210 0.057 Uiso 0.0419(2) 1 calc PR A 2
C28A C -0.1335(9) 0.4011(7) 0.5638(8) 0.022(5) Uiso 0.0419(2) 1 d PD A 2
H28A H -0.1315 0.4483 0.5329 0.027 Uiso 0.0419(2) 1 calc PR A 2
C29A C -0.2686(10) 0.3791(14) 0.553(2) 0.044(8) Uiso 0.0419(2) 1 d PD A 2
H29D H -0.3197 0.4118 0.5055 0.066 Uiso 0.0419(2) 1 calc PR A 2
H29E H -0.2943 0.3780 0.6261 0.066 Uiso 0.0419(2) 1 calc PR A 2
H29F H -0.2781 0.3336 0.5191 0.066 Uiso 0.0419(2) 1 calc PR A 2
C30A C -0.0636(15) 0.3548(10) 0.4952(14) 0.042(8) Uiso 0.0419(2) 1 d PD A 2
H30D H -0.0675 0.3076 0.5212 0.063 Uiso 0.0419(2) 1 calc PR A 2
H30E H 0.0224 0.3695 0.5029 0.063 Uiso 0.0419(2) 1 calc PR A 2
H30F H -0.1006 0.3575 0.4171 0.063 Uiso 0.0419(2) 1 calc PR A 2
O31A O 0.1412(18) 0.5112(5) 0.739(3) 0.099(11) Uiso 0.0419(2) 1 d PD A 2

loop_
_atom_site_aniso_label
_atom_site_aniso_U_11
_atom_site_aniso_U_22
_atom_site_aniso_U_33
_atom_site_aniso_U_23
_atom_site_aniso_U_13
_atom_site_aniso_U_12
Ni1 0.01254(5) 0.01133(5) 0.03213(7) 0.00055(6) 0.00269(5) 0.00065(5)
P2 0.01185(10) 0.01265(11) 0.01930(12) -0.00079(9) 0.00294(9) -0.00019(9)
C3 0.0150(4) 0.0130(4) 0.0172(5) -0.0002(4) 0.0017(4) -0.0005(4)
C4 0.0151(4) 0.0177(4) 0.0192(5) -0.0004(4) 0.0019(4) 0.0004(4)
C5 0.0196(4) 0.0192(5) 0.0158(5) 0.0007(4) 0.0031(4) 0.0051(4)
C6 0.0225(5) 0.0234(5) 0.0267(5) -0.0035(4) 0.0069(4) 0.0061(4)
C7 0.0254(5) 0.0139(4) 0.0220(5) -0.0027(4) 0.0036(4) 0.0013(4)
C8 0.0186(5) 0.0145(4) 0.0237(5) -0.0022(4) 0.0040(4) -0.0024(4)
C9 0.0138(4) 0.0132(4) 0.0159(5) 0.0004(4) 0.0010(4) 0.0015(3)
N10 0.0116(3) 0.0121(3) 0.0244(4) 0.0007(3) 0.0027(3) 0.0010(3)
C11 0.0145(4) 0.0123(4) 0.0160(5) 0.0002(4) 0.0014(4) 0.0008(3)
C12 0.0177(4) 0.0162(4) 0.0225(5) 0.0039(4) 0.0030(4) 0.0042(4)
C13 0.0238(5) 0.0143(4) 0.0217(5) 0.0039(4) 0.0052(4) 0.0004(4)
C14 0.0192(4) 0.0171(4) 0.0171(5) -0.0012(4) 0.0053(4) -0.0019(4)
C15 0.0215(5) 0.0198(5) 0.0269(5) 0.0020(4) 0.0087(4) -0.0034(4)
C16 0.0148(4) 0.0160(4) 0.0193(5) 0.0002(4) 0.0022(4) 0.0008(4)
C17 0.0157(4) 0.0128(4) 0.0176(5) 0.0008(4) 0.0006(4) 0.0005(4)
P18 0.01190(10) 0.01203(11) 0.01956(12) 0.00136(10) 0.00142(9) 0.00095(9)
C19 0.0233(5) 0.0186(5) 0.0173(5) -0.0030(4) 0.0041(4) 0.0014(4)
C20 0.0411(6) 0.0328(6) 0.0246(6) 0.0035(5) 0.0095(5) -0.0034(5)
C21 0.0256(5) 0.0400(6) 0.0216(6) -0.0035(5) -0.0027(5) 0.0092(5)
C22 0.0171(4) 0.0153(4) 0.0227(5) 0.0010(4) 0.0046(4) -0.0016(4)
C23 0.0397(6) 0.0268(6) 0.0238(6) 0.0050(5) 0.0046(5) -0.0024(5)
C24 0.0300(5) 0.0199(5) 0.0398(7) -0.0026(5) 0.0086(5) -0.0105(5)
C25 0.0181(5) 0.0166(4) 0.0229(5) -0.0022(4) 0.0016(4) 0.0027(4)
C26 0.0410(7) 0.0318(6) 0.0226(6) -0.0053(5) 0.0005(5) 0.0065(5)
C27 0.0303(6) 0.0188(5) 0.0328(6) -0.0004(5) 0.0014(5) 0.0086(4)
C28 0.0249(5) 0.0201(5) 0.0187(5) 0.0015(4) 0.0013(4) 0.0000(4)
C29 0.0339(6) 0.0315(6) 0.0273(6) -0.0010(5) -0.0065(5) -0.0074(5)
C30 0.0525(8) 0.0494(8) 0.0265(6) -0.0071(6) 0.0100(6) 0.0144(7)
O31 0.0280(4) 0.0169(4) 0.0984(8) -0.0038(5) 0.0131(5) -0.0072(3)

loop_
_atom_type_symbol
_atom_type_description
_atom_type_scat_dispersion_real
_atom_type_scat_dispersion_imag
_atom_type_scat_source
Ni Ni 0.3393 1.1124 'International Tables Vol C Tables 4.2.6.8 and 6.1.1.4'
P P 0.1023 0.0942 'International Tables Vol C Tables 4.2.6.8 and 6.1.1.4'
O O 0.0106 0.0060 'International Tables Vol C Tables 4.2.6.8 and 6.1.1.4'
N N 0.0061 0.0033 'International Tables Vol C Tables 4.2.6.8 and 6.1.1.4'
C C 0.0033 0.0016 'International Tables Vol C Tables 4.2.6.8 and 6.1.1.4'
H H 0.0000 0.0000 'International Tables Vol C Tables 4.2.6.8 and 6.1.1.4'

loop_
_geom_angle_atom_site_label_1
_geom_angle_atom_site_label_2
_geom_angle_atom_site_label_3
_geom_angle
_geom_angle_site_symmetry_1
_geom_angle_site_symmetry_3
_geom_angle_publ_flag
O31 Ni1 N10 176.52(4) . . ?
O31 Ni1 P2 92.39(3) . . ?
N10 Ni1 P2 84.13(3) . . ?
O31 Ni1 P18 99.50(3) . . ?
N10 Ni1 P18 83.98(2) . . ?
P2 Ni1 P18 167.986(11) . . ?
C3 P2 C22 106.35(5) . . ?
C3 P2 C19 107.19(5) . . ?
C22 P2 C19 106.23(5) . . ?
C3 P2 Ni1 99.55(3) . . ?
C22 P2 Ni1 119.59(3) . . ?
C19 P2 Ni1 116.63(4) . . ?
C4 C3 C9 120.61(9) . . ?
C4 C3 P2 127.58(8) . . ?
C9 C3 P2 111.73(7) . . ?
C5 C4 C3 121.95(9) . . ?
C5 C4 H4 119.0 . . ?
C3 C4 H4 119.0 . . ?
C7 C5 C4 117.00(9) . . ?
C7 C5 C6 121.35(9) . . ?
C4 C5 C6 121.60(9) . . ?
C8 C7 C5 122.43(10) . . ?
C8 C7 H7 118.8 . . ?
C5 C7 H7 118.8 . . ?
C7 C8 C9 120.76(9) . . ?
C7 C8 H8 119.6 . . ?
C9 C8 H8 119.6 . . ?
N10 C9 C8 125.47(9) . . ?
N10 C9 C3 117.18(8) . . ?
C8 C9 C3 117.22(9) . . ?
C11 N10 C9 121.30(8) . . ?
C11 N10 Ni1 119.06(6) . . ?
C9 N10 Ni1 119.64(6) . . ?
N10 C11 C12 125.28(9) . . ?
N10 C11 C17 117.27(8) . . ?
C12 C11 C17 117.28(9) . . ?
C13 C12 C11 120.68(9) . . ?
C13 C12 H12 119.7 . . ?
C11 C12 H12 119.7 . . ?
C12 C13 C14 122.56(9) . . ?
C12 C13 H13 118.7 . . ?
C14 C13 H13 118.7 . . ?
C16 C14 C13 116.88(9) . . ?
C16 C14 C15 121.72(9) . . ?
C13 C14 C15 121.32(9) . . ?
C14 C16 C17 121.80(9) . . ?
C14 C16 H16 119.1 . . ?
C17 C16 H16 119.1 . . ?
C16 C17 C11 120.80(9) . . ?
C16 C17 P18 126.91(7) . . ?
C11 C17 P18 112.22(7) . . ?
C17 P18 C25 105.59(5) . . ?
C17 P18 C28 107.31(5) . . ?
C25 P18 C28 105.48(5) . . ?
C17 P18 Ni1 98.65(3) . . ?
C25 P18 Ni1 123.23(3) . . ?
C28 P18 Ni1 115.00(4) . . ?
C20 C19 C21 111.19(9) . . ?
C20 C19 P2 109.77(7) . . ?
C21 C19 P2 113.17(8) . . ?
C20 C19 H19 107.5 . . ?
C21 C19 H19 107.5 . . ?
P2 C19 H19 107.5 . . ?
C23 C22 C24 111.15(9) . . ?
C23 C22 P2 108.21(7) . . ?
C24 C22 P2 111.29(8) . . ?
C23 C22 H22 108.7 . . ?
C24 C22 H22 108.7 . . ?
P2 C22 H22 108.7 . . ?
C26 C25 C27 110.95(9) . . ?
C26 C25 P18 109.23(7) . . ?
C27 C25 P18 111.71(8) . . ?
C26 C25 H25 108.3 . . ?
C27 C25 H25 108.3 . . ?
P18 C25 H25 108.3 . . ?
C30 C28 C29 111.31(10) . . ?
C30 C28 P18 110.53(8) . . ?
C29 C28 P18 112.90(8) . . ?
C30 C28 H28 107.3 . . ?
C29 C28 H28 107.3 . . ?
P18 C28 H28 107.3 . . ?
O31A Ni1A N10A 178.8(9) . . ?
O31A Ni1A P18A 96.2(6) . . ?
N10A Ni1A P18A 84.8(3) . . ?
O31A Ni1A P2A 94.4(6) . . ?
N10A Ni1A P2A 84.6(3) . . ?
P18A Ni1A P2A 169.4(3) . . ?
C22A P2A C3A 106.6(6) . . ?
C22A P2A C19A 106.8(5) . . ?
C3A P2A C19A 102.9(7) . . ?
C22A P2A Ni1A 125.2(5) . . ?
C3A P2A Ni1A 99.7(4) . . ?
C19A P2A Ni1A 113.0(4) . . ?
C4A C3A C9A 120.2(9) . . ?
C4A C3A P2A 126.9(7) . . ?
C9A C3A P2A 111.7(7) . . ?
C5A C4A C3A 121.1(10) . . ?
C5A C4A H4A 119.4 . . ?
C3A C4A H4A 119.4 . . ?
C4A C5A C7A 118.5(10) . . ?
C4A C5A C6A 120.6(11) . . ?
C7A C5A C6A 121.0(12) . . ?
C5A C6A H6A1 109.5 . . ?
C5A C6A H6A2 109.5 . . ?
H6A1 C6A H6A2 109.5 . . ?
C5A C6A H6A3 109.5 . . ?
H6A1 C6A H6A3 109.5 . . ?
H6A2 C6A H6A3 109.5 . . ?
C8A C7A C5A 121.7(11) . . ?
C8A C7A H7A 119.2 . . ?
C5A C7A H7A 119.2 . . ?
C7A C8A C9A 120.8(10) . . ?
C7A C8A H8A 119.6 . . ?
C9A C8A H8A 119.6 . . ?
N10A C9A C8A 123.7(8) . . ?
N10A C9A C3A 118.0(8) . . ?
C8A C9A C3A 117.6(9) . . ?
C11A N10A C9A 121.0(8) . . ?
C11A N10A Ni1A 118.3(7) . . ?
C9A N10A Ni1A 120.4(6) . . ?
N10A C11A C12A 123.6(8) . . ?
N10A C11A C17A 118.3(8) . . ?
C12A C11A C17A 117.8(9) . . ?
C13A C12A C11A 118.6(10) . . ?
C13A C12A H12A 120.7 . . ?
C11A C12A H12A 120.7 . . ?
C12A C13A C14A 124.7(12) . . ?
C12A C13A H13A 117.6 . . ?
C14A C13A H13A 117.6 . . ?
C13A C14A C16A 116.2(11) . . ?
C13A C14A C15A 122.0(11) . . ?
C16A C14A C15A 121.6(10) . . ?
C14A C15A H15D 109.5 . . ?
C14A C15A H15E 109.5 . . ?
H15D C15A H15E 109.5 . . ?
C14A C15A H15F 109.5 . . ?
H15D C15A H15F 109.5 . . ?
H15E C15A H15F 109.5 . . ?
C17A C16A C14A 120.5(9) . . ?
C17A C16A H16A 119.7 . . ?
C14A C16A H16A 119.7 . . ?
C16A C17A C11A 121.6(8) . . ?
C16A C17A P18A 127.2(7) . . ?
C11A C17A P18A 111.2(7) . . ?
C17A P18A C25A 106.5(6) . . ?
C17A P18A C28A 106.7(7) . . ?
C25A P18A C28A 104.9(5) . . ?
C17A P18A Ni1A 98.8(4) . . ?
C25A P18A Ni1A 121.0(5) . . ?
C28A P18A Ni1A 117.4(4) . . ?
C21A C19A C20A 111.3(13) . . ?
C21A C19A P2A 111.3(10) . . ?
C20A C19A P2A 109.5(10) . . ?
C21A C19A H19A 108.2 . . ?
C20A C19A H19A 108.2 . . ?
P2A C19A H19A 108.2 . . ?
C19A C20A H20D 109.5 . . ?
C19A C20A H20E 109.5 . . ?
H20D C20A H20E 109.5 . . ?
C19A C20A H20F 109.5 . . ?
H20D C20A H20F 109.5 . . ?
H20E C20A H20F 109.5 . . ?
C19A C21A H21D 109.5 . . ?
C19A C21A H21E 109.5 . . ?
H21D C21A H21E 109.5 . . ?
C19A C21A H21F 109.5 . . ?
H21D C21A H21F 109.5 . . ?
H21E C21A H21F 109.5 . . ?
C24A C22A C23A 115.5(14) . . ?
C24A C22A P2A 132.3(12) . . ?
C23A C22A P2A 108.4(9) . . ?
C24A C22A H22A 96.4 . . ?
C23A C22A H22A 96.5 . . ?
P2A C22A H22A 96.5 . . ?
C22A C23A H23D 109.5 . . ?
C22A C23A H23E 109.5 . . ?
H23D C23A H23E 109.5 . . ?
C22A C23A H23F 109.5 . . ?
H23D C23A H23F 109.5 . . ?
H23E C23A H23F 109.5 . . ?
C22A C24A H24D 109.5 . . ?
C22A C24A H24E 109.5 . . ?
H24D C24A H24E 109.5 . . ?
C22A C24A H24F 109.5 . . ?
H24D C24A H24F 109.5 . . ?
H24E C24A H24F 109.5 . . ?
C26A C25A C27A 108.9(12) . . ?
C26A C25A P18A 109.6(10) . . ?
C27A C25A P18A 112.5(11) . . ?
C26A C25A H25A 108.6 . . ?
C27A C25A H25A 108.6 . . ?
P18A C25A H25A 108.6 . . ?
C25A C26A H26D 109.5 . . ?
C25A C26A H26E 109.5 . . ?
H26D C26A H26E 109.5 . . ?
C25A C26A H26F 109.5 . . ?
H26D C26A H26F 109.5 . . ?
H26E C26A H26F 109.5 . . ?
C25A C27A H27D 109.5 . . ?
C25A C27A H27E 109.5 . . ?
H27D C27A H27E 109.5 . . ?
C25A C27A H27F 109.5 . . ?
H27D C27A H27F 109.5 . . ?
H27E C27A H27F 109.5 . . ?
C30A C28A C29A 110.4(13) . . ?
C30A C28A P18A 111.2(9) . . ?
C29A C28A P18A 112.5(11) . . ?
C30A C28A H28A 107.5 . . ?
C29A C28A H28A 107.5 . . ?
P18A C28A H28A 107.5 . . ?
C28A C29A H29D 109.5 . . ?
C28A C29A H29E 109.5 . . ?
H29D C29A H29E 109.5 . . ?
C28A C29A H29F 109.5 . . ?
H29D C29A H29F 109.5 . . ?
H29E C29A H29F 109.5 . . ?
C28A C30A H30D 109.5 . . ?
C28A C30A H30E 109.5 . . ?
H30D C30A H30E 109.5 . . ?
C28A C30A H30F 109.5 . . ?
H30D C30A H30F 109.5 . . ?
H30E C30A H30F 109.5 . . ?

loop_
_geom_bond_atom_site_label_1
_geom_bond_atom_site_label_2
_geom_bond_distance
_geom_bond_site_symmetry_2
_geom_bond_publ_flag
Ni1 O31 1.8634(9) . ?
Ni1 N10 1.9125(8) . ?
Ni1 P2 2.1883(4) . ?
Ni1 P18 2.2025(4) . ?
P2 C3 1.8025(10) . ?
P2 C22 1.8345(11) . ?
P2 C19 1.8447(11) . ?
C3 C4 1.3931(14) . ?
C3 C9 1.4151(13) . ?
C4 C5 1.3921(14) . ?
C4 H4 0.9500 . ?
C5 C7 1.3904(15) . ?
C5 C6 1.5101(15) . ?
C6 H6A 0.9800 . ?
C6 H6B 0.9800 . ?
C6 H6C 0.9800 . ?
C7 C8 1.3869(15) . ?
C7 H7 0.9500 . ?
C8 C9 1.4037(14) . ?
C8 H8 0.9500 . ?
C9 N10 1.3961(13) . ?
N10 C11 1.3930(13) . ?
C11 C12 1.4069(14) . ?
C11 C17 1.4070(13) . ?
C12 C13 1.3827(15) . ?
C12 H12 0.9500 . ?
C13 C14 1.3935(14) . ?
C13 H13 0.9500 . ?
C14 C16 1.3909(14) . ?
C14 C15 1.5056(15) . ?
C15 H15A 0.9800 . ?
C15 H15B 0.9800 . ?
C15 H15C 0.9800 . ?
C16 C17 1.3972(14) . ?
C16 H16 0.9500 . ?
C17 P18 1.8034(10) . ?
P18 C25 1.8402(11) . ?
P18 C28 1.8438(11) . ?
C19 C20 1.5266(16) . ?
C19 C21 1.5270(15) . ?
C19 H19 1.0000 . ?
C20 H20A 0.9800 . ?
C20 H20B 0.9800 . ?
C20 H20C 0.9800 . ?
C21 H21A 0.9800 . ?
C21 H21B 0.9800 . ?
C21 H21C 0.9800 . ?
C22 C23 1.5225(15) . ?
C22 C24 1.5377(15) . ?
C22 H22 1.0000 . ?
C23 H23A 0.9800 . ?
C23 H23B 0.9800 . ?
C23 H23C 0.9800 . ?
C24 H24A 0.9800 . ?
C24 H24B 0.9800 . ?
C24 H24C 0.9800 . ?
C25 C26 1.5241(15) . ?
C25 C27 1.5350(15) . ?
C25 H25 1.0000 . ?
C26 H26A 0.9800 . ?
C26 H26B 0.9800 . ?
C26 H26C 0.9800 . ?
C27 H27A 0.9800 . ?
C27 H27B 0.9800 . ?
C27 H27C 0.9800 . ?
C28 C30 1.5220(18) . ?
C28 C29 1.5291(16) . ?
C28 H28 1.0000 . ?
C29 H29A 0.9800 . ?
C29 H29B 0.9800 . ?
C29 H29C 0.9800 . ?
C30 H30A 0.9800 . ?
C30 H30B 0.9800 . ?
C30 H30C 0.9800 . ?
Ni1A O31A 1.863(10) . ?
Ni1A N10A 1.916(8) . ?
Ni1A P18A 2.184(6) . ?
Ni1A P2A 2.209(6) . ?
P2A C22A 1.808(11) . ?
P2A C3A 1.820(10) . ?
P2A C19A 1.868(10) . ?
C3A C4A 1.402(13) . ?
C3A C9A 1.419(11) . ?
C4A C5A 1.387(13) . ?
C4A H4A 0.9500 . ?
C5A C7A 1.389(12) . ?
C5A C6A 1.505(15) . ?
C6A H6A1 0.9800 . ?
C6A H6A2 0.9800 . ?
C6A H6A3 0.9800 . ?
C7A C8A 1.384(13) . ?
C7A H7A 0.9500 . ?
C8A C9A 1.409(13) . ?
C8A H8A 0.9500 . ?
C9A N10A 1.393(11) . ?
N10A C11A 1.390(11) . ?
C11A C12A 1.403(12) . ?
C11A C17A 1.417(11) . ?
C12A C13A 1.383(13) . ?
C12A H12A 0.9500 . ?
C13A C14A 1.386(12) . ?
C13A H13A 0.9500 . ?
C14A C16A 1.405(13) . ?
C14A C15A 1.505(14) . ?
C15A H15D 0.9800 . ?
C15A H15E 0.9800 . ?
C15A H15F 0.9800 . ?
C16A C17A 1.388(13) . ?
C16A H16A 0.9500 . ?
C17A P18A 1.811(10) . ?
P18A C25A 1.843(11) . ?
P18A C28A 1.846(10) . ?
C19A C21A 1.523(13) . ?
C19A C20A 1.530(16) . ?
C19A H19A 1.0000 . ?
C20A H20D 0.9800 . ?
C20A H20E 0.9800 . ?
C20A H20F 0.9800 . ?
C21A H21D 0.9800 . ?
C21A H21E 0.9800 . ?
C21A H21F 0.9800 . ?
C22A C24A 1.516(15) . ?
C22A C23A 1.526(13) . ?
C22A H22A 1.0000 . ?
C23A H23D 0.9800 . ?
C23A H23E 0.9800 . ?
C23A H23F 0.9800 . ?
C24A H24D 0.9800 . ?
C24A H24E 0.9800 . ?
C24A H24F 0.9800 . ?
C25A C26A 1.533(13) . ?
C25A C27A 1.552(13) . ?
C25A H25A 1.0000 . ?
C26A H26D 0.9800 . ?
C26A H26E 0.9800 . ?
C26A H26F 0.9800 . ?
C27A H27D 0.9800 . ?
C27A H27E 0.9800 . ?
C27A H27F 0.9800 . ?
C28A C30A 1.519(15) . ?
C28A C29A 1.534(14) . ?
C28A H28A 1.0000 . ?
C29A H29D 0.9800 . ?
C29A H29E 0.9800 . ?
C29A H29F 0.9800 . ?
C30A H30D 0.9800 . ?
C30A H30E 0.9800 . ?
C30A H30F 0.9800 . ?

loop_
_geom_torsion_atom_site_label_1
_geom_torsion_atom_site_label_2
_geom_torsion_atom_site_label_3
_geom_torsion_atom_site_label_4
_geom_torsion
_geom_torsion_site_symmetry_1
_geom_torsion_site_symmetry_2
_geom_torsion_site_symmetry_3
_geom_torsion_site_symmetry_4
_geom_torsion_publ_flag
O31 Ni1 P2 C3 -158.20(5) . . . . ?
N10 Ni1 P2 C3 21.90(4) . . . . ?
P18 Ni1 P2 C3 13.51(7) . . . . ?
O31 Ni1 P2 C22 -43.13(5) . . . . ?
N10 Ni1 P2 C22 136.97(5) . . . . ?
P18 Ni1 P2 C22 128.59(7) . . . . ?
O31 Ni1 P2 C19 86.99(5) . . . . ?
N10 Ni1 P2 C19 -92.91(5) . . . . ?
P18 Ni1 P2 C19 -101.30(7) . . . . ?
C22 P2 C3 C4 33.29(10) . . . . ?
C19 P2 C3 C4 -80.02(10) . . . . ?
Ni1 P2 C3 C4 158.12(8) . . . . ?
C22 P2 C3 C9 -143.61(7) . . . . ?
C19 P2 C3 C9 103.08(8) . . . . ?
Ni1 P2 C3 C9 -18.78(7) . . . . ?
C9 C3 C4 C5 -0.87(15) . . . . ?
P2 C3 C4 C5 -177.53(8) . . . . ?
C3 C4 C5 C7 -0.64(15) . . . . ?
C3 C4 C5 C6 176.83(9) . . . . ?
C4 C5 C7 C8 1.61(15) . . . . ?
C6 C5 C7 C8 -175.86(10) . . . . ?
C5 C7 C8 C9 -1.07(16) . . . . ?
C7 C8 C9 N10 175.17(9) . . . . ?
C7 C8 C9 C3 -0.48(15) . . . . ?
C4 C3 C9 N10 -174.61(9) . . . . ?
P2 C3 C9 N10 2.54(11) . . . . ?
C4 C3 C9 C8 1.41(14) . . . . ?
P2 C3 C9 C8 178.56(7) . . . . ?
C8 C9 N10 C11 24.70(15) . . . . ?
C3 C9 N10 C11 -159.64(9) . . . . ?
C8 C9 N10 Ni1 -155.56(8) . . . . ?
C3 C9 N10 Ni1 20.10(12) . . . . ?
O31 Ni1 N10 C11 151.7(7) . . . . ?
P2 Ni1 N10 C11 153.32(7) . . . . ?
P18 Ni1 N10 C11 -28.43(7) . . . . ?
O31 Ni1 N10 C9 -28.1(8) . . . . ?
P2 Ni1 N10 C9 -26.43(7) . . . . ?
P18 Ni1 N10 C9 151.82(7) . . . . ?
C9 N10 C11 C12 27.20(15) . . . . ?
Ni1 N10 C11 C12 -152.54(8) . . . . ?
C9 N10 C11 C17 -157.73(9) . . . . ?
Ni1 N10 C11 C17 22.53(12) . . . . ?
N10 C11 C12 C13 174.71(9) . . . . ?
C17 C11 C12 C13 -0.36(14) . . . . ?
C11 C12 C13 C14 0.14(16) . . . . ?
C12 C13 C14 C16 0.52(15) . . . . ?
C12 C13 C14 C15 -176.27(10) . . . . ?
C13 C14 C16 C17 -0.97(15) . . . . ?
C15 C14 C16 C17 175.81(9) . . . . ?
C14 C16 C17 C11 0.77(15) . . . . ?
C14 C16 C17 P18 -175.74(8) . . . . ?
N10 C11 C17 C16 -175.56(9) . . . . ?
C12 C11 C17 C16 -0.08(14) . . . . ?
N10 C11 C17 P18 1.43(11) . . . . ?
C12 C11 C17 P18 176.90(7) . . . . ?
C16 C17 P18 C25 29.59(10) . . . . ?
C11 C17 P18 C25 -147.17(7) . . . . ?
C16 C17 P18 C28 -82.57(10) . . . . ?
C11 C17 P18 C28 100.67(8) . . . . ?
C16 C17 P18 Ni1 157.75(8) . . . . ?
C11 C17 P18 Ni1 -19.01(7) . . . . ?
O31 Ni1 P18 C17 -157.10(5) . . . . ?
N10 Ni1 P18 C17 22.90(4) . . . . ?
P2 Ni1 P18 C17 31.29(7) . . . . ?
O31 Ni1 P18 C25 -41.98(6) . . . . ?
N10 Ni1 P18 C25 138.03(5) . . . . ?
P2 Ni1 P18 C25 146.41(7) . . . . ?
O31 Ni1 P18 C28 89.12(5) . . . . ?
N10 Ni1 P18 C28 -90.87(5) . . . . ?
P2 Ni1 P18 C28 -82.48(7) . . . . ?
C3 P2 C19 C20 -62.90(9) . . . . ?
C22 P2 C19 C20 -176.28(8) . . . . ?
Ni1 P2 C19 C20 47.56(8) . . . . ?
C3 P2 C19 C21 61.98(9) . . . . ?
C22 P2 C19 C21 -51.41(9) . . . . ?
Ni1 P2 C19 C21 172.43(7) . . . . ?
C3 P2 C22 C23 67.05(8) . . . . ?
C19 P2 C22 C23 -178.98(7) . . . . ?
Ni1 P2 C22 C23 -44.38(8) . . . . ?
C3 P2 C22 C24 -170.54(7) . . . . ?
C19 P2 C22 C24 -56.58(8) . . . . ?
Ni1 P2 C22 C24 78.02(8) . . . . ?
C17 P18 C25 C26 69.33(8) . . . . ?
C28 P18 C25 C26 -177.22(8) . . . . ?
Ni1 P18 C25 C26 -42.35(9) . . . . ?
C17 P18 C25 C27 -167.54(7) . . . . ?
C28 P18 C25 C27 -54.10(8) . . . . ?
Ni1 P18 C25 C27 80.78(8) . . . . ?
C17 P18 C28 C30 -68.35(9) . . . . ?
C25 P18 C28 C30 179.41(8) . . . . ?
Ni1 P18 C28 C30 40.26(9) . . . . ?
C17 P18 C28 C29 57.07(9) . . . . ?
C25 P18 C28 C29 -55.17(9) . . . . ?
Ni1 P18 C28 C29 165.68(7) . . . . ?
O31A Ni1A P2A C22A -42.8(13) . . . . ?
N10A Ni1A P2A C22A 136.5(7) . . . . ?
P18A Ni1A P2A C22A 139.6(14) . . . . ?
O31A Ni1A P2A C3A -161.1(12) . . . . ?
N10A Ni1A P2A C3A 18.2(7) . . . . ?
P18A Ni1A P2A C3A 21.3(17) . . . . ?
O31A Ni1A P2A C19A 90.3(12) . . . . ?
N10A Ni1A P2A C19A -90.4(7) . . . . ?
P18A Ni1A P2A C19A -87.3(16) . . . . ?
C22A P2A C3A C4A 21.8(15) . . . . ?
C19A P2A C3A C4A -90.4(14) . . . . ?
Ni1A P2A C3A C4A 153.2(13) . . . . ?
C22A P2A C3A C9A -146.3(11) . . . . ?
C19A P2A C3A C9A 101.5(11) . . . . ?
Ni1A P2A C3A C9A -14.9(12) . . . . ?
C9A C3A C4A C5A -1(2) . . . . ?
P2A C3A C4A C5A -168.6(13) . . . . ?
C3A C4A C5A C7A -2(2) . . . . ?
C3A C4A C5A C6A 177.8(16) . . . . ?
C4A C5A C7A C8A 4(3) . . . . ?
C6A C5A C7A C8A -175.7(17) . . . . ?
C5A C7A C8A C9A -3(3) . . . . ?
C7A C8A C9A N10A 169.6(16) . . . . ?
C7A C8A C9A C3A -1(2) . . . . ?
C4A C3A C9A N10A -168.1(14) . . . . ?
P2A C3A C9A N10A 0.9(19) . . . . ?
C4A C3A C9A C8A 3(2) . . . . ?
P2A C3A C9A C8A 171.7(12) . . . . ?
C8A C9A N10A C11A 33(2) . . . . ?
C3A C9A N10A C11A -156.6(15) . . . . ?
C8A C9A N10A Ni1A -152.0(13) . . . . ?
C3A C9A N10A Ni1A 18(2) . . . . ?
O31A Ni1A N10A C11A -172(51) . . . . ?
P18A Ni1A N10A C11A -27.2(11) . . . . ?
P2A Ni1A N10A C11A 152.2(12) . . . . ?
O31A Ni1A N10A C9A 13(52) . . . . ?
P18A Ni1A N10A C9A 157.8(13) . . . . ?
P2A Ni1A N10A C9A -22.8(12) . . . . ?
C9A N10A C11A C12A 21(2) . . . . ?
Ni1A N10A C11A C12A -153.9(13) . . . . ?
C9A N10A C11A C17A -165.2(15) . . . . ?
Ni1A N10A C11A C17A 20(2) . . . . ?
N10A C11A C12A C13A 176.1(16) . . . . ?
C17A C11A C12A C13A 2(2) . . . . ?
C11A C12A C13A C14A -4(3) . . . . ?
C12A C13A C14A C16A 7(3) . . . . ?
C12A C13A C14A C15A -177.7(17) . . . . ?
C13A C14A C16A C17A -8(2) . . . . ?
C15A C14A C16A C17A 177.0(16) . . . . ?
C14A C16A C17A C11A 6(2) . . . . ?
C14A C16A C17A P18A -175.3(13) . . . . ?
N10A C11A C17A C16A -177.5(15) . . . . ?
C12A C11A C17A C16A -3(2) . . . . ?
N10A C11A C17A P18A 3.8(19) . . . . ?
C12A C11A C17A P18A 177.9(12) . . . . ?
C16A C17A P18A C25A 34.7(16) . . . . ?
C11A C17A P18A C25A -146.6(11) . . . . ?
C16A C17A P18A C28A -76.9(16) . . . . ?
C11A C17A P18A C28A 101.7(11) . . . . ?
C16A C17A P18A Ni1A 160.9(14) . . . . ?
C11A C17A P18A Ni1A -20.5(12) . . . . ?
O31A Ni1A P18A C17A -157.4(12) . . . . ?
N10A Ni1A P18A C17A 23.3(7) . . . . ?
P2A Ni1A P18A C17A 20.2(17) . . . . ?
O31A Ni1A P18A C25A -42.0(12) . . . . ?
N10A Ni1A P18A C25A 138.7(7) . . . . ?
P2A Ni1A P18A C25A 135.6(14) . . . . ?
O31A Ni1A P18A C28A 88.5(13) . . . . ?
N10A Ni1A P18A C28A -90.8(7) . . . . ?
P2A Ni1A P18A C28A -93.9(16) . . . . ?
C22A P2A C19A C21A -52.1(14) . . . . ?
C3A P2A C19A C21A 59.9(13) . . . . ?
Ni1A P2A C19A C21A 166.5(11) . . . . ?
C22A P2A C19A C20A -175.5(12) . . . . ?
C3A P2A C19A C20A -63.5(12) . . . . ?
Ni1A P2A C19A C20A 43.1(13) . . . . ?
C3A P2A C22A C24A -133.5(15) . . . . ?
C19A P2A C22A C24A -24.0(17) . . . . ?
Ni1A P2A C22A C24A 111.4(14) . . . . ?
C3A P2A C22A C23A 70.3(12) . . . . ?
C19A P2A C22A C23A 179.8(11) . . . . ?
Ni1A P2A C22A C23A -44.8(13) . . . . ?
C17A P18A C25A C26A 62.4(12) . . . . ?
C28A P18A C25A C26A 175.3(11) . . . . ?
Ni1A P18A C25A C26A -49.0(12) . . . . ?
C17A P18A C25A C27A -176.3(12) . . . . ?
C28A P18A C25A C27A -63.3(13) . . . . ?
Ni1A P18A C25A C27A 72.4(12) . . . . ?
C17A P18A C28A C30A -64.9(12) . . . . ?
C25A P18A C28A C30A -177.6(11) . . . . ?
Ni1A P18A C28A C30A 44.7(12) . . . . ?
C17A P18A C28A C29A 59.4(14) . . . . ?
C25A P18A C28A C29A -53.3(14) . . . . ?
Ni1A P18A C28A C29A 169.1(12) . . . . ?
